data_4305341
loop_
_publ_author_name
'Ramaswamy Murugavel'
'Subramaniam Kuppuswamy'
'S\"oren Randoll'

_publ_contact_author_address
;
Department of Chemistry
Indian Institute of Technology Bombay
Powai
Mumbai
Maharastra
400076
INDIA
;
_publ_contact_author_email RMV@CHEM.IITB.AC.IN
_publ_contact_author_name 'Ramaswamy Murugavel'
_publ_section_title
;
Cooperative Binding of Phosphate Anion and a Neutral Nitrogen Donor to
Alkaline-Earth Metal Ions. Investigation of Group 2 Metal-Organophosphate
Interaction in the Absence and Presence of 1,10-Phenanthroline
;
_journal_name_full 'Inorganic Chemistry'
_journal_page_first 6028
_journal_page_last 6039
_journal_paper_doi 10.1021/ic8003239
_journal_volume 47
_journal_year 2008
_chemical_formula_moiety 'C48 H54 N4 O9 P2 Sr1'
_chemical_formula_sum 'C48 H54 N4 O9 P2 Sr'
_chemical_formula_weight 980.51
_chemical_name_systematic
;
 ?
;
_space_group_IT_number 14
_symmetry_cell_setting monoclinic
_symmetry_space_group_name_Hall '-P 2yn'
_symmetry_space_group_name_H-M 'P 1 21/n 1'
_atom_sites_solution_hydrogens geom
_atom_sites_solution_primary direct
_atom_sites_solution_secondary difmap
_audit_creation_method SHELXL-97
_cell_angle_alpha 90.00
_cell_angle_beta 99.663(2)
_cell_angle_gamma 90.00
_cell_formula_units_Z 4
_cell_length_a 13.6801(3)
_cell_length_b 16.4962(4)
_cell_length_c 21.7229(5)
_cell_measurement_reflns_used 20462
_cell_measurement_temperature 133(2)
_cell_measurement_theta_max 32.5171
_cell_measurement_theta_min 2.9610
_cell_volume 4832.6(2)
_computing_cell_refinement 'CrysAlis RED, Oxford Diffraction Ltd.,'
_computing_data_collection 'CrysAlis CCD, Oxford Diffraction Ltd.,'
_computing_data_reduction 'CrysAlis RED, Oxford Diffraction Ltd.,'
_computing_molecular_graphics 'Ortep-3 for Windows (Farrugia, 1997)'
_computing_publication_material 'WinGX publication routines (Farrugia, 1999)'
_computing_structure_refinement 'SHELXL-97 (Sheldrick, 1997)'
_computing_structure_solution 'SHELXS-86 (Sheldrick, 1986)'
_diffrn_ambient_temperature 133(2)
_diffrn_detector_area_resol_mean 15.9948
_diffrn_measured_fraction_theta_full 0.993
_diffrn_measured_fraction_theta_max 0.993
_diffrn_measurement_details
;
  1 phi   -149.00  -89.00   1.0000   40.0000
omega____ theta____ kappa____ phi______ omega'___ theta'___ frames
 -40.0000  -29.1908    0.0000     -        0.0000    0.0000 60

  2 omega  -50.00    2.00   1.0000   40.0000
omega____ theta____ kappa____ phi______ omega'___ theta'___ frames
    -      -29.1908  -75.0000    0.0000    0.0000    0.0000 52

  3 phi    -31.00   31.00   1.0000   40.0000
omega____ theta____ kappa____ phi______ omega'___ theta'___ frames
 -40.0000  -29.1908    0.0000     -        0.0000    0.0000 62

  4 omega  -60.00  -11.00   1.0000   40.0000
omega____ theta____ kappa____ phi______ omega'___ theta'___ frames
    -      -29.1908   75.0000    0.0000    0.0000    0.0000 49

  5 phi     89.00  149.00   1.0000   40.0000
omega____ theta____ kappa____ phi______ omega'___ theta'___ frames
 -40.0000  -29.1908    0.0000     -        0.0000    0.0000 60

  6 omega   -1.00   51.00   1.0000   40.0000
omega____ theta____ kappa____ phi______ omega'___ theta'___ frames
    -       29.6596   75.0000  120.0000    0.0000    0.0000 52

  7 omega   -1.00   51.00   1.0000   40.0000
omega____ theta____ kappa____ phi______ omega'___ theta'___ frames
    -       29.6596   75.0000  240.0000    0.0000    0.0000 52

  8 omega   13.00   56.00   1.0000   40.0000
omega____ theta____ kappa____ phi______ omega'___ theta'___ frames
    -       29.6596  -75.0000  240.0000    0.0000    0.0000 43

  9 omega    9.00   50.00   1.0000   40.0000
omega____ theta____ kappa____ phi______ omega'___ theta'___ frames
    -       29.6596  -75.0000  120.0000    0.0000    0.0000 41

 10 phi    -50.00    1.00   1.0000   40.0000
omega____ theta____ kappa____ phi______ omega'___ theta'___ frames
  40.0000   29.6596    0.0000     -        0.0000    0.0000 51

 11 omega  -32.00   -4.00   1.0000   40.0000
omega____ theta____ kappa____ phi______ omega'___ theta'___ frames
    -       29.6596  129.0000   89.0000    0.0000    0.0000 28

;
_diffrn_measurement_device_type 'OXFORD DIFFRACTIOM X CALIBUR-S'
_diffrn_measurement_method 'omega(w)-q scan'
_diffrn_orient_matrix_UB_11 0.0060664935
_diffrn_orient_matrix_UB_12 0.0090807475
_diffrn_orient_matrix_UB_13 0.0322903269
_diffrn_orient_matrix_UB_21 0.0073151390
_diffrn_orient_matrix_UB_22 -0.0417022982
_diffrn_orient_matrix_UB_23 0.0071903348
_diffrn_orient_matrix_UB_31 0.0516943089
_diffrn_orient_matrix_UB_32 0.0048363406
_diffrn_orient_matrix_UB_33 0.0008635974
_diffrn_radiation_monochromator graphite
_diffrn_radiation_source 'Enhance (Mo) X-ray Source'
_diffrn_radiation_type MoK\a
_diffrn_radiation_wavelength 0.71073
_diffrn_reflns_av_R_equivalents 0.0330
_diffrn_reflns_av_sigmaI/netI 0.0406
_diffrn_reflns_limit_h_max 16
_diffrn_reflns_limit_h_min -16
_diffrn_reflns_limit_k_max 19
_diffrn_reflns_limit_k_min -19
_diffrn_reflns_limit_l_max 25
_diffrn_reflns_limit_l_min -24
_diffrn_reflns_number 37199
_diffrn_reflns_theta_full 25.00
_diffrn_reflns_theta_max 25.00
_diffrn_reflns_theta_min 2.97
_exptl_absorpt_coefficient_mu 1.240
_exptl_absorpt_correction_T_max 0.8077
_exptl_absorpt_correction_T_min 0.7388
_exptl_absorpt_correction_type multi-scan
_exptl_absorpt_process_details
;
CrysAlis RED, Oxford Diffraction Ltd.,
Version 1.171.31.7 (release 18-10-2006 CrysAlis171 .NET)
(compiled Oct 18 2006,16:28:17)
Empirical absorption correction using spherical harmonics,
 implemented in SCALE3 ABSPACK scaling algorithm.
;
_exptl_crystal_colour colourless
_exptl_crystal_density_diffrn 1.348
_exptl_crystal_density_method 'not measured'
_exptl_crystal_description block
_exptl_crystal_F_000 2040
_exptl_crystal_size_max 0.26
_exptl_crystal_size_mid 0.21
_exptl_crystal_size_min 0.18
_refine_diff_density_max 0.544
_refine_diff_density_min -0.383
_refine_diff_density_rms 0.057
_refine_ls_extinction_method none
_refine_ls_goodness_of_fit_ref 1.071
_refine_ls_hydrogen_treatment mixed
_refine_ls_matrix_type full
_refine_ls_number_parameters 577
_refine_ls_number_reflns 8462
_refine_ls_number_restraints 0
_refine_ls_restrained_S_all 1.071
_refine_ls_R_factor_all 0.0480
_refine_ls_R_factor_gt 0.0289
_refine_ls_shift/su_max 0.001
_refine_ls_shift/su_mean 0.000
_refine_ls_structure_factor_coef Fsqd
_refine_ls_weighting_details 'calc w=1/[\s^2^(Fo^2^)+(0.0401P)^2^+1.5288P] where P=(Fo^2^+2Fc^2^)/3'
_refine_ls_weighting_scheme calc
_refine_ls_wR_factor_gt 0.0677
_refine_ls_wR_factor_ref 0.0796
_reflns_number_gt 6457
_reflns_number_total 8462
_reflns_threshold_expression >2sigma(I)
_cod_data_source_file ic8003239-file003_6.cif
_cod_data_source_block newrm100
_cod_original_cell_volume 4832.65(19)
_cod_database_code 4305341

loop_
_symmetry_equiv_pos_as_xyz
'x, y, z'
'-x+1/2, y+1/2, -z+1/2'
'-x, -y, -z'
'x-1/2, -y-1/2, z-1/2'

loop_
_atom_site_label
_atom_site_type_symbol
_atom_site_fract_x
_atom_site_fract_y
_atom_site_fract_z
_atom_site_U_iso_or_equiv
_atom_site_adp_type
_atom_site_occupancy
_atom_site_symmetry_multiplicity
_atom_site_calc_flag
_atom_site_refinement_flags
_atom_site_disorder_assembly
_atom_site_disorder_group
Sr1 Sr 0.702531(15) 0.423604(13) 0.064807(10) 0.01577(7) Uani 1 1 d . . .
P1 P 0.58330(4) 0.61190(4) -0.02249(3) 0.01742(14) Uani 1 1 d . . .
P2 P 0.62263(4) 0.34357(4) -0.09162(3) 0.01851(14) Uani 1 1 d . . .
O1 O 0.52329(11) 0.38638(10) 0.04989(8) 0.0212(4) Uani 1 1 d . . .
O2 O 0.63608(11) 0.53187(9) -0.01717(7) 0.0185(4) Uani 1 1 d . . .
O3 O 0.60365(11) 0.65417(10) 0.04320(8) 0.0231(4) Uani 1 1 d . . .
H3A H 0.5452 0.6825 0.0557 0.080 Uiso 1 1 d . . .
O4 O 0.64645(11) 0.66506(10) -0.06484(8) 0.0222(4) Uani 1 1 d . . .
O5 O 0.69662(11) 0.34695(9) -0.03367(7) 0.0202(4) Uani 1 1 d . . .
O6 O 0.53428(11) 0.28895(10) -0.09254(8) 0.0237(4) Uani 1 1 d . . .
O7 O 0.58759(12) 0.43205(10) -0.11145(8) 0.0249(4) Uani 1 1 d . . .
H7A H 0.6082 0.4637 -0.0776 0.080 Uiso 1 1 d . . .
O8 O 0.67906(11) 0.31717(10) -0.14772(8) 0.0231(4) Uani 1 1 d . . .
N1 N 0.85513(14) 0.53777(12) 0.09167(9) 0.0218(5) Uani 1 1 d . . .
N2 N 0.89238(14) 0.38359(13) 0.05389(9) 0.0228(5) Uani 1 1 d . . .
N3 N 0.79495(14) 0.38487(12) 0.18574(9) 0.0216(5) Uani 1 1 d . . .
N4 N 0.69805(14) 0.26956(12) 0.10739(10) 0.0232(5) Uani 1 1 d . . .
C1 C 0.60700(17) 0.73117(15) -0.10155(12) 0.0242(6) Uani 1 1 d . . .
C2 C 0.62671(19) 0.80898(16) -0.07812(13) 0.0303(6) Uani 1 1 d . . .
C3 C 0.5928(2) 0.87313(17) -0.11756(15) 0.0404(7) Uani 1 1 d . . .
H3 H 0.6050 0.9271 -0.1031 0.048 Uiso 1 1 calc R . .
C4 C 0.5426(2) 0.8604(2) -0.17655(16) 0.0455(8) Uani 1 1 d . . .
H4 H 0.5201 0.9053 -0.2024 0.055 Uiso 1 1 calc R . .
C5 C 0.5244(2) 0.78255(18) -0.19874(14) 0.0374(7) Uani 1 1 d . . .
H5 H 0.4890 0.7744 -0.2398 0.045 Uiso 1 1 calc R . .
C6 C 0.55739(18) 0.71570(16) -0.16186(12) 0.0284(6) Uani 1 1 d . . .
C7 C 0.6854(2) 0.82421(17) -0.01352(14) 0.0386(7) Uani 1 1 d . . .
H7 H 0.7016 0.7704 0.0068 0.046 Uiso 1 1 calc R . .
C8 C 0.6253(2) 0.8723(2) 0.02737(16) 0.0551(9) Uani 1 1 d . . .
H8A H 0.6656 0.8812 0.0686 0.083 Uiso 1 1 calc R . .
H8B H 0.5655 0.8419 0.0320 0.083 Uiso 1 1 calc R . .
H8C H 0.6064 0.9248 0.0077 0.083 Uiso 1 1 calc R . .
C9 C 0.7835(2) 0.86764(19) -0.01720(17) 0.0492(8) Uani 1 1 d . . .
H9A H 0.8199 0.8767 0.0251 0.074 Uiso 1 1 calc R . .
H9B H 0.7697 0.9199 -0.0384 0.074 Uiso 1 1 calc R . .
H9C H 0.8236 0.8341 -0.0407 0.074 Uiso 1 1 calc R . .
C10 C 0.54677(19) 0.63055(17) -0.18767(13) 0.0318(6) Uani 1 1 d . . .
H10 H 0.5379 0.5938 -0.1524 0.038 Uiso 1 1 calc R . .
C11 C 0.6421(2) 0.6054(2) -0.20979(16) 0.0531(9) Uani 1 1 d . . .
H11A H 0.6349 0.5501 -0.2266 0.080 Uiso 1 1 calc R . .
H11B H 0.6972 0.6071 -0.1746 0.080 Uiso 1 1 calc R . .
H11C H 0.6556 0.6427 -0.2425 0.080 Uiso 1 1 calc R . .
C12 C 0.4582(2) 0.6177(2) -0.23936(16) 0.0526(9) Uani 1 1 d . . .
H12A H 0.4569 0.5612 -0.2535 0.079 Uiso 1 1 calc R . .
H12B H 0.4637 0.6538 -0.2745 0.079 Uiso 1 1 calc R . .
H12C H 0.3969 0.6298 -0.2234 0.079 Uiso 1 1 calc R . .
C13 C 0.65387(17) 0.25117(15) -0.18786(11) 0.0224(6) Uani 1 1 d . . .
C14 C 0.67860(18) 0.17312(16) -0.16653(12) 0.0270(6) Uani 1 1 d . . .
C15 C 0.6540(2) 0.10984(17) -0.20892(13) 0.0341(7) Uani 1 1 d . . .
H15 H 0.6688 0.0556 -0.1958 0.041 Uiso 1 1 calc R . .
C16 C 0.6090(2) 0.12429(18) -0.26918(14) 0.0369(7) Uani 1 1 d . . .
H16 H 0.5919 0.0801 -0.2970 0.044 Uiso 1 1 calc R . .
C17 C 0.58847(19) 0.20242(18) -0.28969(13) 0.0333(7) Uani 1 1 d . . .
H17 H 0.5581 0.2115 -0.3317 0.040 Uiso 1 1 calc R . .
C18 C 0.61165(17) 0.26854(16) -0.24959(12) 0.0265(6) Uani 1 1 d . . .
C19 C 0.7333(2) 0.15719(17) -0.10138(13) 0.0358(7) Uani 1 1 d . . .
H19 H 0.7358 0.2092 -0.0775 0.043 Uiso 1 1 calc R . .
C20 C 0.6822(3) 0.0958(3) -0.06777(18) 0.0799(13) Uani 1 1 d . . .
H20A H 0.7202 0.0875 -0.0258 0.120 Uiso 1 1 calc R . .
H20B H 0.6774 0.0445 -0.0908 0.120 Uiso 1 1 calc R . .
H20C H 0.6155 0.1151 -0.0646 0.120 Uiso 1 1 calc R . .
C21 C 0.8394(3) 0.1309(3) -0.10285(18) 0.0789(13) Uani 1 1 d . . .
H21A H 0.8722 0.1715 -0.1252 0.118 Uiso 1 1 calc R . .
H21B H 0.8390 0.0785 -0.1242 0.118 Uiso 1 1 calc R . .
H21C H 0.8752 0.1256 -0.0600 0.118 Uiso 1 1 calc R . .
C22 C 0.5993(2) 0.35545(17) -0.27165(13) 0.0330(7) Uani 1 1 d . . .
H22 H 0.5741 0.3876 -0.2386 0.040 Uiso 1 1 calc R . .
C23 C 0.5261(2) 0.3661(2) -0.33283(14) 0.0474(8) Uani 1 1 d . . .
H23A H 0.5219 0.4236 -0.3443 0.071 Uiso 1 1 calc R . .
H23B H 0.4605 0.3466 -0.3272 0.071 Uiso 1 1 calc R . .
H23C H 0.5491 0.3348 -0.3660 0.071 Uiso 1 1 calc R . .
C24 C 0.7010(2) 0.39013(19) -0.27934(15) 0.0441(8) Uani 1 1 d . . .
H24A H 0.6931 0.4464 -0.2937 0.066 Uiso 1 1 calc R . .
H24B H 0.7288 0.3578 -0.3101 0.066 Uiso 1 1 calc R . .
H24C H 0.7458 0.3882 -0.2391 0.066 Uiso 1 1 calc R . .
C25 C 0.83939(19) 0.61195(16) 0.11070(12) 0.0271(6) Uani 1 1 d . . .
H25 H 0.7728 0.6283 0.1107 0.032 Uiso 1 1 calc R . .
C26 C 0.9150(2) 0.66811(17) 0.13084(13) 0.0332(6) Uani 1 1 d . . .
H26 H 0.8998 0.7203 0.1451 0.040 Uiso 1 1 calc R . .
C27 C 1.0107(2) 0.64611(17) 0.12957(13) 0.0338(7) Uani 1 1 d . . .
H27 H 1.0633 0.6828 0.1434 0.041 Uiso 1 1 calc R . .
C28 C 1.03106(18) 0.56902(16) 0.10770(12) 0.0269(6) Uani 1 1 d . . .
C29 C 0.95063(16) 0.51599(15) 0.08987(11) 0.0207(5) Uani 1 1 d . . .
C30 C 1.12964(18) 0.54431(19) 0.10139(13) 0.0334(7) Uani 1 1 d . . .
H30 H 1.1834 0.5806 0.1134 0.040 Uiso 1 1 calc R . .
C31 C 1.14701(18) 0.47113(19) 0.07893(12) 0.0325(7) Uani 1 1 d . . .
H31 H 1.2126 0.4567 0.0742 0.039 Uiso 1 1 calc R . .
C32 C 1.06798(17) 0.41422(16) 0.06197(11) 0.0258(6) Uani 1 1 d . . .
C33 C 0.96990(16) 0.43555(15) 0.06796(11) 0.0211(5) Uani 1 1 d . . .
C34 C 1.08367(18) 0.33667(17) 0.03943(12) 0.0307(6) Uani 1 1 d . . .
H34 H 1.1485 0.3201 0.0346 0.037 Uiso 1 1 calc R . .
C35 C 1.00550(19) 0.28509(17) 0.02437(12) 0.0313(6) Uani 1 1 d . . .
H35 H 1.0150 0.2324 0.0087 0.038 Uiso 1 1 calc R . .
C36 C 0.91108(18) 0.31110(16) 0.03233(12) 0.0267(6) Uani 1 1 d . . .
H36 H 0.8572 0.2746 0.0216 0.032 Uiso 1 1 calc R . .
C37 C 0.84121(18) 0.43876(15) 0.22499(12) 0.0257(6) Uani 1 1 d . . .
H37 H 0.8371 0.4940 0.2126 0.031 Uiso 1 1 calc R . .
C38 C 0.89595(18) 0.42028(16) 0.28373(12) 0.0280(6) Uani 1 1 d . . .
H38 H 0.9276 0.4619 0.3100 0.034 Uiso 1 1 calc R . .
C39 C 0.90289(17) 0.34108(16) 0.30255(12) 0.0283(6) Uani 1 1 d . . .
H39 H 0.9410 0.3267 0.3417 0.034 Uiso 1 1 calc R . .
C40 C 0.85311(17) 0.28133(16) 0.26338(12) 0.0246(6) Uani 1 1 d . . .
C41 C 0.80038(16) 0.30621(15) 0.20461(11) 0.0211(5) Uani 1 1 d . . .
C42 C 0.85521(19) 0.19780(16) 0.28040(13) 0.0310(6) Uani 1 1 d . . .
H42 H 0.8921 0.1816 0.3195 0.037 Uiso 1 1 calc R . .
C43 C 0.80629(19) 0.14159(17) 0.24246(13) 0.0334(7) Uani 1 1 d . . .
H43 H 0.8080 0.0865 0.2554 0.040 Uiso 1 1 calc R . .
C44 C 0.75157(17) 0.16358(15) 0.18272(13) 0.0272(6) Uani 1 1 d . . .
C45 C 0.74902(16) 0.24531(15) 0.16344(11) 0.0212(5) Uani 1 1 d . . .
C46 C 0.69990(19) 0.10725(16) 0.14174(14) 0.0336(7) Uani 1 1 d . . .
H46 H 0.7019 0.0514 0.1524 0.040 Uiso 1 1 calc R . .
C47 C 0.64664(19) 0.13230(17) 0.08649(14) 0.0337(7) Uani 1 1 d . . .
H47 H 0.6092 0.0945 0.0591 0.040 Uiso 1 1 calc R . .
C48 C 0.64769(18) 0.21447(16) 0.07056(13) 0.0296(6) Uani 1 1 d . . .
H48 H 0.6108 0.2315 0.0317 0.036 Uiso 1 1 calc R . .
O9 O 0.62703(12) 0.52831(10) 0.13356(8) 0.0268(4) Uani 1 1 d . . .
H9D H 0.6179 0.5725 0.1052 0.080 Uiso 1 1 d . . .
H9E H 0.5620 0.5202 0.1353 0.080 Uiso 1 1 d . . .

loop_
_atom_site_aniso_label
_atom_site_aniso_U_11
_atom_site_aniso_U_22
_atom_site_aniso_U_33
_atom_site_aniso_U_23
_atom_site_aniso_U_13
_atom_site_aniso_U_12
Sr1 0.01517(11) 0.01751(12) 0.01375(12) -0.00042(10) -0.00018(8) 0.00008(9)
P1 0.0170(3) 0.0183(3) 0.0167(3) -0.0007(3) 0.0024(3) 0.0003(2)
P2 0.0174(3) 0.0225(3) 0.0157(3) -0.0043(3) 0.0031(3) -0.0006(2)
O1 0.0178(8) 0.0246(9) 0.0209(9) 0.0009(7) 0.0022(7) 0.0005(7)
O2 0.0211(8) 0.0184(9) 0.0161(9) -0.0002(7) 0.0031(7) 0.0021(7)
O3 0.0211(8) 0.0269(10) 0.0207(9) -0.0054(8) 0.0020(7) 0.0021(7)
O4 0.0196(8) 0.0235(9) 0.0244(10) 0.0052(8) 0.0058(7) 0.0023(7)
O5 0.0200(8) 0.0221(9) 0.0180(9) -0.0038(7) 0.0018(7) 0.0014(7)
O6 0.0207(8) 0.0305(10) 0.0208(10) -0.0098(8) 0.0056(7) -0.0027(7)
O7 0.0277(9) 0.0271(10) 0.0185(9) -0.0054(8) -0.0003(7) 0.0027(7)
O8 0.0244(9) 0.0252(9) 0.0215(10) -0.0086(8) 0.0089(7) -0.0053(7)
N1 0.0211(10) 0.0238(12) 0.0188(11) 0.0003(9) -0.0013(9) -0.0019(9)
N2 0.0181(10) 0.0311(12) 0.0183(11) 0.0013(10) 0.0003(9) 0.0007(9)
N3 0.0238(11) 0.0238(12) 0.0169(11) 0.0028(9) 0.0024(9) 0.0031(9)
N4 0.0209(10) 0.0240(11) 0.0231(12) 0.0010(9) -0.0010(9) -0.0007(9)
C1 0.0219(12) 0.0242(14) 0.0290(15) 0.0118(12) 0.0115(11) 0.0054(10)
C2 0.0310(14) 0.0244(15) 0.0375(17) 0.0038(13) 0.0119(13) -0.0009(11)
C3 0.0487(18) 0.0220(15) 0.054(2) 0.0071(14) 0.0174(16) 0.0027(13)
C4 0.0498(19) 0.0420(19) 0.046(2) 0.0186(16) 0.0127(16) 0.0150(15)
C5 0.0376(16) 0.0479(19) 0.0279(16) 0.0127(14) 0.0092(13) 0.0093(14)
C6 0.0230(13) 0.0380(16) 0.0260(15) 0.0064(13) 0.0099(11) 0.0054(11)
C7 0.0447(17) 0.0271(16) 0.0433(19) -0.0012(14) 0.0053(14) -0.0069(13)
C8 0.053(2) 0.062(2) 0.053(2) -0.0116(19) 0.0155(17) -0.0159(17)
C9 0.0423(17) 0.0383(18) 0.066(2) -0.0001(17) 0.0045(17) -0.0043(14)
C10 0.0383(15) 0.0373(16) 0.0208(15) -0.0004(13) 0.0078(12) 0.0009(13)
C11 0.0448(19) 0.065(2) 0.051(2) -0.0146(18) 0.0128(16) 0.0129(16)
C12 0.0461(19) 0.063(2) 0.046(2) -0.0048(18) 0.0017(16) -0.0011(16)
C13 0.0213(12) 0.0277(14) 0.0205(14) -0.0079(11) 0.0098(11) -0.0033(11)
C14 0.0269(13) 0.0307(15) 0.0252(15) -0.0043(12) 0.0095(11) -0.0011(11)
C15 0.0424(16) 0.0303(15) 0.0322(17) -0.0100(13) 0.0140(14) -0.0019(13)
C16 0.0410(16) 0.0373(18) 0.0351(18) -0.0191(14) 0.0137(14) -0.0072(13)
C17 0.0326(15) 0.0494(19) 0.0190(15) -0.0138(13) 0.0073(12) -0.0032(13)
C18 0.0246(13) 0.0354(16) 0.0221(15) -0.0061(12) 0.0108(11) -0.0022(11)
C19 0.0545(18) 0.0247(15) 0.0266(16) -0.0059(13) 0.0018(14) 0.0080(13)
C20 0.093(3) 0.093(3) 0.051(3) 0.030(2) 0.005(2) -0.021(2)
C21 0.053(2) 0.126(4) 0.051(2) 0.001(3) -0.0091(19) 0.010(2)
C22 0.0401(16) 0.0396(17) 0.0209(15) -0.0008(13) 0.0100(12) 0.0042(13)
C23 0.0535(19) 0.059(2) 0.0293(18) 0.0047(16) 0.0069(15) 0.0093(16)
C24 0.0528(19) 0.0460(19) 0.0363(19) 0.0053(15) 0.0155(15) -0.0059(15)
C25 0.0281(14) 0.0292(15) 0.0227(15) -0.0022(12) 0.0009(11) -0.0009(11)
C26 0.0412(16) 0.0292(15) 0.0262(16) -0.0041(12) -0.0032(12) -0.0062(12)
C27 0.0332(15) 0.0361(17) 0.0287(16) 0.0005(13) -0.0048(12) -0.0132(13)
C28 0.0260(13) 0.0375(16) 0.0155(13) 0.0086(12) -0.0012(10) -0.0088(12)
C29 0.0176(12) 0.0340(15) 0.0096(12) 0.0051(11) -0.0003(10) -0.0029(10)
C30 0.0212(13) 0.0496(18) 0.0280(16) 0.0072(14) 0.0002(12) -0.0125(13)
C31 0.0170(13) 0.057(2) 0.0233(15) 0.0113(14) 0.0039(11) -0.0031(12)
C32 0.0205(12) 0.0447(17) 0.0117(13) 0.0088(12) 0.0016(10) 0.0027(12)
C33 0.0187(12) 0.0316(15) 0.0118(12) 0.0039(11) -0.0004(10) -0.0003(10)
C34 0.0211(13) 0.0495(18) 0.0211(14) 0.0073(13) 0.0028(11) 0.0120(13)
C35 0.0302(14) 0.0393(17) 0.0238(15) -0.0006(13) 0.0032(12) 0.0131(12)
C36 0.0240(13) 0.0305(15) 0.0233(15) -0.0019(12) -0.0022(11) 0.0024(11)
C37 0.0293(13) 0.0249(14) 0.0223(14) -0.0002(11) 0.0030(11) 0.0031(11)
C38 0.0291(14) 0.0348(16) 0.0194(14) -0.0019(12) 0.0022(11) 0.0012(12)
C39 0.0228(13) 0.0433(17) 0.0175(14) 0.0034(12) -0.0002(11) 0.0030(12)
C40 0.0197(12) 0.0349(15) 0.0196(14) 0.0064(12) 0.0047(11) 0.0035(11)
C41 0.0155(11) 0.0292(14) 0.0189(13) 0.0048(11) 0.0037(10) 0.0017(10)
C42 0.0320(14) 0.0341(16) 0.0254(15) 0.0153(13) 0.0006(12) 0.0028(12)
C43 0.0342(15) 0.0307(16) 0.0341(17) 0.0135(13) 0.0020(13) 0.0001(12)
C44 0.0242(13) 0.0254(14) 0.0309(16) 0.0070(12) 0.0011(12) -0.0002(11)
C45 0.0165(11) 0.0253(14) 0.0218(14) 0.0049(11) 0.0034(10) 0.0023(10)
C46 0.0349(15) 0.0239(14) 0.0408(18) 0.0108(13) 0.0026(13) -0.0031(12)
C47 0.0333(15) 0.0291(15) 0.0364(17) 0.0016(13) -0.0008(13) -0.0065(12)
C48 0.0283(14) 0.0294(15) 0.0283(16) 0.0038(12) -0.0032(12) 0.0000(11)
O9 0.0269(9) 0.0299(10) 0.0232(10) -0.0048(8) 0.0032(8) 0.0012(8)

loop_
_atom_type_symbol
_atom_type_description
_atom_type_scat_dispersion_real
_atom_type_scat_dispersion_imag
_atom_type_scat_source
C C 0.0033 0.0016 'International Tables Vol C Tables 4.2.6.8 and 6.1.1.4'
H H 0.0000 0.0000 'International Tables Vol C Tables 4.2.6.8 and 6.1.1.4'
N N 0.0061 0.0033 'International Tables Vol C Tables 4.2.6.8 and 6.1.1.4'
O O 0.0106 0.0060 'International Tables Vol C Tables 4.2.6.8 and 6.1.1.4'
P P 0.1023 0.0942 'International Tables Vol C Tables 4.2.6.8 and 6.1.1.4'
Sr Sr -1.5307 3.2498 'International Tables Vol C Tables 4.2.6.8 and 6.1.1.4'

loop_
_geom_angle_atom_site_label_1
_geom_angle_atom_site_label_2
_geom_angle_atom_site_label_3
_geom_angle
_geom_angle_site_symmetry_1
_geom_angle_site_symmetry_3
_geom_angle_publ_flag
O5 Sr1 O1 82.71(5) . . ?
O5 Sr1 O2 78.48(5) . . ?
O1 Sr1 O2 81.71(5) . . ?
O5 Sr1 O9 151.05(5) . . ?
O1 Sr1 O9 76.25(5) . . ?
O2 Sr1 O9 78.99(5) . . ?
O5 Sr1 N4 79.43(6) . . ?
O1 Sr1 N4 74.66(5) . . ?
O2 Sr1 N4 149.37(5) . . ?
O9 Sr1 N4 113.08(6) . . ?
O5 Sr1 N2 72.22(5) . . ?
O1 Sr1 N2 149.10(6) . . ?
O2 Sr1 N2 109.76(5) . . ?
O9 Sr1 N2 133.19(6) . . ?
N4 Sr1 N2 83.06(6) . . ?
O5 Sr1 N3 129.82(5) . . ?
O1 Sr1 N3 110.23(5) . . ?
O2 Sr1 N3 149.34(5) . . ?
O9 Sr1 N3 76.88(5) . . ?
N4 Sr1 N3 59.77(6) . . ?
N2 Sr1 N3 74.88(6) . . ?
O5 Sr1 N1 116.04(5) . . ?
O1 Sr1 N1 151.01(6) . . ?
O2 Sr1 N1 80.91(5) . . ?
O9 Sr1 N1 77.77(5) . . ?
N4 Sr1 N1 128.23(6) . . ?
N2 Sr1 N1 59.57(6) . . ?
N3 Sr1 N1 75.75(6) . . ?
O5 Sr1 P2 17.47(4) . . ?
O1 Sr1 P2 69.81(4) . . ?
O2 Sr1 P2 65.82(4) . . ?
O9 Sr1 P2 133.59(4) . . ?
N4 Sr1 P2 87.60(4) . . ?
N2 Sr1 P2 88.40(4) . . ?
N3 Sr1 P2 144.43(4) . . ?
N1 Sr1 P2 122.37(4) . . ?
O5 Sr1 H9D 137.25(4) . . ?
O1 Sr1 H9D 79.34(4) . . ?
O2 Sr1 H9D 60.79(3) . . ?
O9 Sr1 H9D 18.76(4) . . ?
N4 Sr1 H9D 130.94(4) . . ?
N2 Sr1 H9D 131.49(4) . . ?
N3 Sr1 H9D 92.85(4) . . ?
N1 Sr1 H9D 71.95(4) . . ?
P2 Sr1 H9D 121.002(12) . . ?
O1 P1 O2 118.49(9) 3_665 . ?
O1 P1 O3 111.67(9) 3_665 . ?
O2 P1 O3 108.13(9) . . ?
O1 P1 O4 110.14(9) 3_665 . ?
O2 P1 O4 102.97(9) . . ?
O3 P1 O4 104.20(9) . . ?
O5 P2 O6 117.87(10) . . ?
O5 P2 O7 109.38(9) . . ?
O6 P2 O7 110.15(9) . . ?
O5 P2 O8 107.96(9) . . ?
O6 P2 O8 108.32(9) . . ?
O7 P2 O8 101.93(9) . . ?
O5 P2 Sr1 30.17(6) . . ?
O6 P2 Sr1 110.14(7) . . ?
O7 P2 Sr1 87.08(6) . . ?
O8 P2 Sr1 134.33(6) . . ?
P1 O1 Sr1 158.11(10) 3_665 . ?
P1 O2 Sr1 140.58(9) . . ?
P1 O3 H3A 115.17(13) . . ?
C1 O4 P1 123.49(13) . . ?
P2 O5 Sr1 132.36(9) . . ?
P2 O7 H7A 105.84(14) . . ?
C13 O8 P2 125.64(14) . . ?
C25 N1 C29 117.5(2) . . ?
C25 N1 Sr1 122.24(15) . . ?
C29 N1 Sr1 120.12(15) . . ?
C36 N2 C33 117.4(2) . . ?
C36 N2 Sr1 119.49(15) . . ?
C33 N2 Sr1 123.12(15) . . ?
C37 N3 C41 116.9(2) . . ?
C37 N3 Sr1 123.15(16) . . ?
C41 N3 Sr1 119.71(15) . . ?
C48 N4 C45 118.4(2) . . ?
C48 N4 Sr1 118.45(16) . . ?
C45 N4 Sr1 123.02(15) . . ?
C2 C1 C6 123.2(2) . . ?
C2 C1 O4 118.5(2) . . ?
C6 C1 O4 118.1(2) . . ?
C1 C2 C3 116.9(3) . . ?
C1 C2 C7 122.1(2) . . ?
C3 C2 C7 120.9(3) . . ?
C4 C3 C2 121.6(3) . . ?
C4 C3 H3 119.2 . . ?
C2 C3 H3 119.2 . . ?
C3 C4 C5 120.3(3) . . ?
C3 C4 H4 119.9 . . ?
C5 C4 H4 119.9 . . ?
C4 C5 C6 120.9(3) . . ?
C4 C5 H5 119.5 . . ?
C6 C5 H5 119.5 . . ?
C5 C6 C1 117.1(3) . . ?
C5 C6 C10 121.4(3) . . ?
C1 C6 C10 121.4(2) . . ?
C2 C7 C8 111.8(2) . . ?
C2 C7 C9 111.1(3) . . ?
C8 C7 C9 110.4(2) . . ?
C2 C7 H7 107.8 . . ?
C8 C7 H7 107.8 . . ?
C9 C7 H7 107.8 . . ?
C7 C8 H8A 109.5 . . ?
C7 C8 H8B 109.5 . . ?
H8A C8 H8B 109.5 . . ?
C7 C8 H8C 109.5 . . ?
H8A C8 H8C 109.5 . . ?
H8B C8 H8C 109.5 . . ?
C7 C9 H9A 109.5 . . ?
C7 C9 H9B 109.5 . . ?
H9A C9 H9B 109.5 . . ?
C7 C9 H9C 109.5 . . ?
H9A C9 H9C 109.5 . . ?
H9B C9 H9C 109.5 . . ?
C6 C10 C11 109.7(2) . . ?
C6 C10 C12 114.7(2) . . ?
C11 C10 C12 110.3(2) . . ?
C6 C10 H10 107.2 . . ?
C11 C10 H10 107.2 . . ?
C12 C10 H10 107.2 . . ?
C10 C11 H11A 109.5 . . ?
C10 C11 H11B 109.5 . . ?
H11A C11 H11B 109.5 . . ?
C10 C11 H11C 109.5 . . ?
H11A C11 H11C 109.5 . . ?
H11B C11 H11C 109.5 . . ?
C10 C12 H12A 109.5 . . ?
C10 C12 H12B 109.5 . . ?
H12A C12 H12B 109.5 . . ?
C10 C12 H12C 109.5 . . ?
H12A C12 H12C 109.5 . . ?
H12B C12 H12C 109.5 . . ?
C14 C13 C18 123.2(2) . . ?
C14 C13 O8 119.4(2) . . ?
C18 C13 O8 117.2(2) . . ?
C13 C14 C15 117.0(2) . . ?
C13 C14 C19 121.9(2) . . ?
C15 C14 C19 121.0(2) . . ?
C16 C15 C14 121.3(3) . . ?
C16 C15 H15 119.3 . . ?
C14 C15 H15 119.3 . . ?
C15 C16 C17 120.4(3) . . ?
C15 C16 H16 119.8 . . ?
C17 C16 H16 119.8 . . ?
C16 C17 C18 121.0(3) . . ?
C16 C17 H17 119.5 . . ?
C18 C17 H17 119.5 . . ?
C13 C18 C17 116.8(2) . . ?
C13 C18 C22 120.3(2) . . ?
C17 C18 C22 122.7(2) . . ?
C20 C19 C14 112.3(3) . . ?
C20 C19 C21 110.1(3) . . ?
C14 C19 C21 110.8(3) . . ?
C20 C19 H19 107.8 . . ?
C14 C19 H19 107.8 . . ?
C21 C19 H19 107.8 . . ?
C19 C20 H20A 109.5 . . ?
C19 C20 H20B 109.5 . . ?
H20A C20 H20B 109.5 . . ?
C19 C20 H20C 109.5 . . ?
H20A C20 H20C 109.5 . . ?
H20B C20 H20C 109.5 . . ?
C19 C21 H21A 109.5 . . ?
C19 C21 H21B 109.5 . . ?
H21A C21 H21B 109.5 . . ?
C19 C21 H21C 109.5 . . ?
H21A C21 H21C 109.5 . . ?
H21B C21 H21C 109.5 . . ?
C18 C22 C23 113.9(2) . . ?
C18 C22 C24 109.4(2) . . ?
C23 C22 C24 109.5(2) . . ?
C18 C22 H22 108.0 . . ?
C23 C22 H22 108.0 . . ?
C24 C22 H22 108.0 . . ?
C22 C23 H23A 109.5 . . ?
C22 C23 H23B 109.5 . . ?
H23A C23 H23B 109.5 . . ?
C22 C23 H23C 109.5 . . ?
H23A C23 H23C 109.5 . . ?
H23B C23 H23C 109.5 . . ?
C22 C24 H24A 109.5 . . ?
C22 C24 H24B 109.5 . . ?
H24A C24 H24B 109.5 . . ?
C22 C24 H24C 109.5 . . ?
H24A C24 H24C 109.5 . . ?
H24B C24 H24C 109.5 . . ?
N1 C25 C26 124.0(2) . . ?
N1 C25 H25 118.0 . . ?
C26 C25 H25 118.0 . . ?
C27 C26 C25 118.6(3) . . ?
C27 C26 H26 120.7 . . ?
C25 C26 H26 120.7 . . ?
C26 C27 C28 119.6(2) . . ?
C26 C27 H27 120.2 . . ?
C28 C27 H27 120.2 . . ?
C27 C28 C29 117.8(2) . . ?
C27 C28 C30 122.2(2) . . ?
C29 C28 C30 120.0(2) . . ?
N1 C29 C28 122.5(2) . . ?
N1 C29 C33 118.7(2) . . ?
C28 C29 C33 118.8(2) . . ?
C31 C30 C28 121.2(2) . . ?
C31 C30 H30 119.4 . . ?
C28 C30 H30 119.4 . . ?
C30 C31 C32 120.8(2) . . ?
C30 C31 H31 119.6 . . ?
C32 C31 H31 119.6 . . ?
C34 C32 C33 117.6(2) . . ?
C34 C32 C31 122.4(2) . . ?
C33 C32 C31 120.0(2) . . ?
N2 C33 C32 122.6(2) . . ?
N2 C33 C29 118.3(2) . . ?
C32 C33 C29 119.1(2) . . ?
C35 C34 C32 119.6(2) . . ?
C35 C34 H34 120.2 . . ?
C32 C34 H34 120.2 . . ?
C34 C35 C36 118.8(3) . . ?
C34 C35 H35 120.6 . . ?
C36 C35 H35 120.6 . . ?
N2 C36 C35 123.9(2) . . ?
N2 C36 H36 118.1 . . ?
C35 C36 H36 118.1 . . ?
N3 C37 C38 124.6(2) . . ?
N3 C37 H37 117.7 . . ?
C38 C37 H37 117.7 . . ?
C39 C38 C37 118.7(2) . . ?
C39 C38 H38 120.7 . . ?
C37 C38 H38 120.7 . . ?
C38 C39 C40 119.2(2) . . ?
C38 C39 H39 120.4 . . ?
C40 C39 H39 120.4 . . ?
C39 C40 C41 117.7(2) . . ?
C39 C40 C42 122.4(2) . . ?
C41 C40 C42 119.9(2) . . ?
N3 C41 C40 122.8(2) . . ?
N3 C41 C45 118.7(2) . . ?
C40 C41 C45 118.5(2) . . ?
C43 C42 C40 121.5(2) . . ?
C43 C42 H42 119.3 . . ?
C40 C42 H42 119.3 . . ?
C42 C43 C44 120.8(3) . . ?
C42 C43 H43 119.6 . . ?
C44 C43 H43 119.6 . . ?
C46 C44 C45 117.6(2) . . ?
C46 C44 C43 122.8(2) . . ?
C45 C44 C43 119.6(2) . . ?
N4 C45 C44 122.1(2) . . ?
N4 C45 C41 118.2(2) . . ?
C44 C45 C41 119.7(2) . . ?
C47 C46 C44 120.0(3) . . ?
C47 C46 H46 120.0 . . ?
C44 C46 H46 120.0 . . ?
C46 C47 C48 119.1(3) . . ?
C46 C47 H47 120.5 . . ?
C48 C47 H47 120.5 . . ?
N4 C48 C47 122.7(2) . . ?
N4 C48 H48 118.6 . . ?
C47 C48 H48 118.6 . . ?
Sr1 O9 H9D 99.13(11) . . ?
Sr1 O9 H9E 114.33(12) . . ?
H9D O9 H9E 96.74(15) . . ?

loop_
_geom_bond_atom_site_label_1
_geom_bond_atom_site_label_2
_geom_bond_distance
_geom_bond_site_symmetry_2
_geom_bond_publ_flag
Sr1 O5 2.4746(16) . ?
Sr1 O1 2.4955(15) . ?
Sr1 O2 2.5775(15) . ?
Sr1 O9 2.6074(16) . ?
Sr1 N4 2.709(2) . ?
Sr1 N2 2.7284(19) . ?
Sr1 N3 2.792(2) . ?
Sr1 N1 2.7994(19) . ?
Sr1 P2 3.6384(7) . ?
Sr1 H9D 2.9128(2) . ?
P1 O1 1.4799(16) 3_665 ?
P1 O2 1.4999(16) . ?
P1 O3 1.5706(17) . ?
P1 O4 1.6211(16) . ?
P2 O5 1.4781(17) . ?
P2 O6 1.5050(16) . ?
P2 O7 1.5737(17) . ?
P2 O8 1.6083(16) . ?
O1 P1 1.4799(16) 3_665 ?
O3 H3A 1.0022(15) . ?
O4 C1 1.404(3) . ?
O7 H7A 0.9073(16) . ?
O8 C13 1.401(3) . ?
N1 C25 1.321(3) . ?
N1 C29 1.362(3) . ?
N2 C36 1.325(3) . ?
N2 C33 1.358(3) . ?
N3 C37 1.318(3) . ?
N3 C41 1.359(3) . ?
N4 C48 1.325(3) . ?
N4 C45 1.358(3) . ?
C1 C2 1.391(4) . ?
C1 C6 1.394(4) . ?
C2 C3 1.391(4) . ?
C2 C7 1.516(4) . ?
C3 C4 1.365(4) . ?
C3 H3 0.9500 . ?
C4 C5 1.380(4) . ?
C4 H4 0.9500 . ?
C5 C6 1.393(4) . ?
C5 H5 0.9500 . ?
C6 C10 1.510(4) . ?
C7 C8 1.529(4) . ?
C7 C9 1.536(4) . ?
C7 H7 1.0000 . ?
C8 H8A 0.9800 . ?
C8 H8B 0.9800 . ?
C8 H8C 0.9800 . ?
C9 H9A 0.9800 . ?
C9 H9B 0.9800 . ?
C9 H9C 0.9800 . ?
C10 C11 1.521(4) . ?
C10 C12 1.523(4) . ?
C10 H10 1.0000 . ?
C11 H11A 0.9800 . ?
C11 H11B 0.9800 . ?
C11 H11C 0.9800 . ?
C12 H12A 0.9800 . ?
C12 H12B 0.9800 . ?
C12 H12C 0.9800 . ?
C13 C14 1.391(4) . ?
C13 C18 1.398(4) . ?
C14 C15 1.395(4) . ?
C14 C19 1.509(4) . ?
C15 C16 1.371(4) . ?
C15 H15 0.9500 . ?
C16 C17 1.377(4) . ?
C16 H16 0.9500 . ?
C17 C18 1.399(4) . ?
C17 H17 0.9500 . ?
C18 C22 1.512(4) . ?
C19 C20 1.489(4) . ?
C19 C21 1.520(4) . ?
C19 H19 1.0000 . ?
C20 H20A 0.9800 . ?
C20 H20B 0.9800 . ?
C20 H20C 0.9800 . ?
C21 H21A 0.9800 . ?
C21 H21B 0.9800 . ?
C21 H21C 0.9800 . ?
C22 C23 1.534(4) . ?
C22 C24 1.539(4) . ?
C22 H22 1.0000 . ?
C23 H23A 0.9800 . ?
C23 H23B 0.9800 . ?
C23 H23C 0.9800 . ?
C24 H24A 0.9800 . ?
C24 H24B 0.9800 . ?
C24 H24C 0.9800 . ?
C25 C26 1.402(3) . ?
C25 H25 0.9500 . ?
C26 C27 1.363(4) . ?
C26 H26 0.9500 . ?
C27 C28 1.402(4) . ?
C27 H27 0.9500 . ?
C28 C29 1.408(3) . ?
C28 C30 1.437(4) . ?
C29 C33 1.449(3) . ?
C30 C31 1.338(4) . ?
C30 H30 0.9500 . ?
C31 C32 1.433(4) . ?
C31 H31 0.9500 . ?
C32 C34 1.399(4) . ?
C32 C33 1.414(3) . ?
C34 C35 1.363(4) . ?
C34 H34 0.9500 . ?
C35 C36 1.399(3) . ?
C35 H35 0.9500 . ?
C36 H36 0.9500 . ?
C37 C38 1.400(4) . ?
C37 H37 0.9500 . ?
C38 C39 1.367(4) . ?
C38 H38 0.9500 . ?
C39 C40 1.402(4) . ?
C39 H39 0.9500 . ?
C40 C41 1.418(3) . ?
C40 C42 1.426(4) . ?
C41 C45 1.446(3) . ?
C42 C43 1.342(4) . ?
C42 H42 0.9500 . ?
C43 C44 1.432(4) . ?
C43 H43 0.9500 . ?
C44 C46 1.395(4) . ?
C44 C45 1.410(3) . ?
C46 C47 1.360(4) . ?
C46 H46 0.9500 . ?
C47 C48 1.400(4) . ?
C47 H47 0.9500 . ?
C48 H48 0.9500 . ?
O9 H9D 0.9490(17) . ?
O9 H9E 0.9066(16) . ?

loop_
_geom_torsion_atom_site_label_1
_geom_torsion_atom_site_label_2
_geom_torsion_atom_site_label_3
_geom_torsion_atom_site_label_4
_geom_torsion
_geom_torsion_site_symmetry_1
_geom_torsion_site_symmetry_2
_geom_torsion_site_symmetry_3
_geom_torsion_site_symmetry_4
_geom_torsion_publ_flag
O1 Sr1 P2 O5 -135.94(13) . . . . ?
O2 Sr1 P2 O5 134.24(13) . . . . ?
O9 Sr1 P2 O5 178.47(13) . . . . ?
N4 Sr1 P2 O5 -61.41(13) . . . . ?
N2 Sr1 P2 O5 21.71(13) . . . . ?
N3 Sr1 P2 O5 -39.10(15) . . . . ?
N1 Sr1 P2 O5 73.56(13) . . . . ?
O5 Sr1 P2 O6 111.09(15) . . . . ?
O1 Sr1 P2 O6 -24.85(8) . . . . ?
O2 Sr1 P2 O6 -114.66(8) . . . . ?
O9 Sr1 P2 O6 -70.43(9) . . . . ?
N4 Sr1 P2 O6 49.68(8) . . . . ?
N2 Sr1 P2 O6 132.80(8) . . . . ?
N3 Sr1 P2 O6 71.99(10) . . . . ?
N1 Sr1 P2 O6 -175.34(9) . . . . ?
O5 Sr1 P2 O7 -138.49(14) . . . . ?
O1 Sr1 P2 O7 85.56(7) . . . . ?
O2 Sr1 P2 O7 -4.25(7) . . . . ?
O9 Sr1 P2 O7 39.98(8) . . . . ?
N4 Sr1 P2 O7 160.10(7) . . . . ?
N2 Sr1 P2 O7 -116.79(8) . . . . ?
N3 Sr1 P2 O7 -177.59(9) . . . . ?
N1 Sr1 P2 O7 -64.93(8) . . . . ?
O5 Sr1 P2 O8 -34.64(15) . . . . ?
O1 Sr1 P2 O8 -170.58(10) . . . . ?
O2 Sr1 P2 O8 99.61(10) . . . . ?
O9 Sr1 P2 O8 143.84(10) . . . . ?
N4 Sr1 P2 O8 -96.05(10) . . . . ?
N2 Sr1 P2 O8 -12.93(10) . . . . ?
N3 Sr1 P2 O8 -73.74(12) . . . . ?
N1 Sr1 P2 O8 38.93(11) . . . . ?
O5 Sr1 O1 P1 -73.2(3) . . . 3_665 ?
O2 Sr1 O1 P1 6.2(3) . . . 3_665 ?
O9 Sr1 O1 P1 86.8(3) . . . 3_665 ?
N4 Sr1 O1 P1 -154.1(3) . . . 3_665 ?
N2 Sr1 O1 P1 -108.8(3) . . . 3_665 ?
N3 Sr1 O1 P1 157.0(3) . . . 3_665 ?
N1 Sr1 O1 P1 59.9(3) . . . 3_665 ?
P2 Sr1 O1 P1 -61.0(3) . . . 3_665 ?
O1 P1 O2 Sr1 -103.68(14) 3_665 . . . ?
O3 P1 O2 Sr1 24.61(16) . . . . ?
O4 P1 O2 Sr1 134.51(13) . . . . ?
O5 Sr1 O2 P1 162.08(14) . . . . ?
O1 Sr1 O2 P1 77.88(14) . . . . ?
O9 Sr1 O2 P1 0.38(13) . . . . ?
N4 Sr1 O2 P1 117.46(15) . . . . ?
N2 Sr1 O2 P1 -131.77(13) . . . . ?
N3 Sr1 O2 P1 -38.20(19) . . . . ?
N1 Sr1 O2 P1 -78.82(14) . . . . ?
P2 Sr1 O2 P1 149.40(15) . . . . ?
O1 P1 O4 C1 27.9(2) 3_665 . . . ?
O2 P1 O4 C1 155.18(18) . . . . ?
O3 P1 O4 C1 -92.01(19) . . . . ?
O6 P2 O5 Sr1 -82.26(14) . . . . ?
O7 P2 O5 Sr1 44.55(14) . . . . ?
O8 P2 O5 Sr1 154.70(11) . . . . ?
O1 Sr1 O5 P2 41.15(12) . . . . ?
O2 Sr1 O5 P2 -41.83(12) . . . . ?
O9 Sr1 O5 P2 -2.3(2) . . . . ?
N4 Sr1 O5 P2 116.82(13) . . . . ?
N2 Sr1 O5 P2 -157.15(14) . . . . ?
N3 Sr1 O5 P2 151.47(11) . . . . ?
N1 Sr1 O5 P2 -115.63(12) . . . . ?
O5 P2 O8 C13 124.80(19) . . . . ?
O6 P2 O8 C13 -3.9(2) . . . . ?
O7 P2 O8 C13 -120.04(19) . . . . ?
Sr1 P2 O8 C13 142.28(16) . . . . ?
O5 Sr1 N1 C25 133.84(18) . . . . ?
O1 Sr1 N1 C25 7.6(3) . . . . ?
O2 Sr1 N1 C25 61.50(18) . . . . ?
O9 Sr1 N1 C25 -19.11(18) . . . . ?
N4 Sr1 N1 C25 -128.98(18) . . . . ?
N2 Sr1 N1 C25 -179.1(2) . . . . ?
N3 Sr1 N1 C25 -98.47(19) . . . . ?
P2 Sr1 N1 C25 115.15(18) . . . . ?
O5 Sr1 N1 C29 -51.13(18) . . . . ?
O1 Sr1 N1 C29 -177.33(14) . . . . ?
O2 Sr1 N1 C29 -123.48(17) . . . . ?
O9 Sr1 N1 C29 155.91(17) . . . . ?
N4 Sr1 N1 C29 46.04(19) . . . . ?
N2 Sr1 N1 C29 -4.07(15) . . . . ?
N3 Sr1 N1 C29 76.55(17) . . . . ?
P2 Sr1 N1 C29 -69.82(17) . . . . ?
O5 Sr1 N2 C36 -39.85(18) . . . . ?
O1 Sr1 N2 C36 -2.5(2) . . . . ?
O2 Sr1 N2 C36 -110.09(18) . . . . ?
O9 Sr1 N2 C36 156.53(16) . . . . ?
N4 Sr1 N2 C36 41.23(18) . . . . ?
N3 Sr1 N2 C36 101.72(19) . . . . ?
N1 Sr1 N2 C36 -176.2(2) . . . . ?
P2 Sr1 N2 C36 -46.55(18) . . . . ?
O5 Sr1 N2 C33 138.26(19) . . . . ?
O1 Sr1 N2 C33 175.59(15) . . . . ?
O2 Sr1 N2 C33 68.02(18) . . . . ?
O9 Sr1 N2 C33 -25.4(2) . . . . ?
N4 Sr1 N2 C33 -140.66(18) . . . . ?
N3 Sr1 N2 C33 -80.17(18) . . . . ?
N1 Sr1 N2 C33 1.95(16) . . . . ?
P2 Sr1 N2 C33 131.57(18) . . . . ?
O5 Sr1 N3 C37 140.51(17) . . . . ?
O1 Sr1 N3 C37 -121.94(18) . . . . ?
O2 Sr1 N3 C37 -13.2(2) . . . . ?
O9 Sr1 N3 C37 -52.19(18) . . . . ?
N4 Sr1 N3 C37 -179.2(2) . . . . ?
N2 Sr1 N3 C37 90.10(18) . . . . ?
N1 Sr1 N3 C37 28.31(17) . . . . ?
P2 Sr1 N3 C37 154.78(15) . . . . ?
O5 Sr1 N3 C41 -34.10(18) . . . . ?
O1 Sr1 N3 C41 63.45(17) . . . . ?
O2 Sr1 N3 C41 172.14(13) . . . . ?
O9 Sr1 N3 C41 133.20(17) . . . . ?
N4 Sr1 N3 C41 6.21(15) . . . . ?
N2 Sr1 N3 C41 -84.52(16) . . . . ?
N1 Sr1 N3 C41 -146.31(17) . . . . ?
P2 Sr1 N3 C41 -19.8(2) . . . . ?
O5 Sr1 N4 C48 -33.18(17) . . . . ?
O1 Sr1 N4 C48 52.08(17) . . . . ?
O2 Sr1 N4 C48 11.3(2) . . . . ?
O9 Sr1 N4 C48 119.45(17) . . . . ?
N2 Sr1 N4 C48 -106.31(18) . . . . ?
N3 Sr1 N4 C48 177.2(2) . . . . ?
N1 Sr1 N4 C48 -148.11(16) . . . . ?
P2 Sr1 N4 C48 -17.63(17) . . . . ?
O5 Sr1 N4 C45 143.43(18) . . . . ?
O1 Sr1 N4 C45 -131.30(18) . . . . ?
O2 Sr1 N4 C45 -172.13(14) . . . . ?
O9 Sr1 N4 C45 -63.93(18) . . . . ?
N2 Sr1 N4 C45 70.30(17) . . . . ?
N3 Sr1 N4 C45 -6.21(16) . . . . ?
N1 Sr1 N4 C45 28.5(2) . . . . ?
P2 Sr1 N4 C45 158.99(17) . . . . ?
P1 O4 C1 C2 99.2(2) . . . . ?
P1 O4 C1 C6 -86.3(2) . . . . ?
C6 C1 C2 C3 1.1(4) . . . . ?
O4 C1 C2 C3 175.3(2) . . . . ?
C6 C1 C2 C7 -176.8(2) . . . . ?
O4 C1 C2 C7 -2.6(3) . . . . ?
C1 C2 C3 C4 0.0(4) . . . . ?
C7 C2 C3 C4 177.9(3) . . . . ?
C2 C3 C4 C5 -0.3(5) . . . . ?
C3 C4 C5 C6 -0.5(4) . . . . ?
C4 C5 C6 C1 1.5(4) . . . . ?
C4 C5 C6 C10 -174.0(2) . . . . ?
C2 C1 C6 C5 -1.8(4) . . . . ?
O4 C1 C6 C5 -176.0(2) . . . . ?
C2 C1 C6 C10 173.6(2) . . . . ?
O4 C1 C6 C10 -0.6(3) . . . . ?
C1 C2 C7 C8 -120.9(3) . . . . ?
C3 C2 C7 C8 61.2(3) . . . . ?
C1 C2 C7 C9 115.3(3) . . . . ?
C3 C2 C7 C9 -62.6(3) . . . . ?
C5 C6 C10 C11 95.0(3) . . . . ?
C1 C6 C10 C11 -80.2(3) . . . . ?
C5 C6 C10 C12 -29.8(4) . . . . ?
C1 C6 C10 C12 154.9(2) . . . . ?
P2 O8 C13 C14 -76.3(3) . . . . ?
P2 O8 C13 C18 108.7(2) . . . . ?
C18 C13 C14 C15 -3.8(4) . . . . ?
O8 C13 C14 C15 -178.4(2) . . . . ?
C18 C13 C14 C19 173.8(2) . . . . ?
O8 C13 C14 C19 -0.8(3) . . . . ?
C13 C14 C15 C16 1.1(4) . . . . ?
C19 C14 C15 C16 -176.5(2) . . . . ?
C14 C15 C16 C17 1.2(4) . . . . ?
C15 C16 C17 C18 -0.9(4) . . . . ?
C14 C13 C18 C17 4.0(3) . . . . ?
O8 C13 C18 C17 178.8(2) . . . . ?
C14 C13 C18 C22 -171.8(2) . . . . ?
O8 C13 C18 C22 3.0(3) . . . . ?
C16 C17 C18 C13 -1.6(4) . . . . ?
C16 C17 C18 C22 174.1(2) . . . . ?
C13 C14 C19 C20 128.1(3) . . . . ?
C15 C14 C19 C20 -54.5(4) . . . . ?
C13 C14 C19 C21 -108.3(3) . . . . ?
C15 C14 C19 C21 69.1(4) . . . . ?
C13 C18 C22 C23 -163.0(2) . . . . ?
C17 C18 C22 C23 21.4(3) . . . . ?
C13 C18 C22 C24 74.1(3) . . . . ?
C17 C18 C22 C24 -101.4(3) . . . . ?
C29 N1 C25 C26 -2.1(4) . . . . ?
Sr1 N1 C25 C26 173.1(2) . . . . ?
N1 C25 C26 C27 1.6(4) . . . . ?
C25 C26 C27 C28 0.7(4) . . . . ?
C26 C27 C28 C29 -2.3(4) . . . . ?
C26 C27 C28 C30 175.8(3) . . . . ?
C25 N1 C29 C28 0.4(3) . . . . ?
Sr1 N1 C29 C28 -174.87(17) . . . . ?
C25 N1 C29 C33 -178.7(2) . . . . ?
Sr1 N1 C29 C33 6.0(3) . . . . ?
C27 C28 C29 N1 1.7(4) . . . . ?
C30 C28 C29 N1 -176.4(2) . . . . ?
C27 C28 C29 C33 -179.1(2) . . . . ?
C30 C28 C29 C33 2.7(3) . . . . ?
C27 C28 C30 C31 -178.3(3) . . . . ?
C29 C28 C30 C31 -0.2(4) . . . . ?
C28 C30 C31 C32 -1.7(4) . . . . ?
C30 C31 C32 C34 -178.8(3) . . . . ?
C30 C31 C32 C33 1.0(4) . . . . ?
C36 N2 C33 C32 -1.7(3) . . . . ?
Sr1 N2 C33 C32 -179.83(17) . . . . ?
C36 N2 C33 C29 178.2(2) . . . . ?
Sr1 N2 C33 C29 0.1(3) . . . . ?
C34 C32 C33 N2 1.2(4) . . . . ?
C31 C32 C33 N2 -178.6(2) . . . . ?
C34 C32 C33 C29 -178.7(2) . . . . ?
C31 C32 C33 C29 1.5(3) . . . . ?
N1 C29 C33 N2 -4.1(3) . . . . ?
C28 C29 C33 N2 176.8(2) . . . . ?
N1 C29 C33 C32 175.8(2) . . . . ?
C28 C29 C33 C32 -3.3(3) . . . . ?
C33 C32 C34 C35 -0.1(4) . . . . ?
C31 C32 C34 C35 179.7(2) . . . . ?
C32 C34 C35 C36 -0.4(4) . . . . ?
C33 N2 C36 C35 1.1(4) . . . . ?
Sr1 N2 C36 C35 179.31(19) . . . . ?
C34 C35 C36 N2 -0.1(4) . . . . ?
C41 N3 C37 C38 0.9(3) . . . . ?
Sr1 N3 C37 C38 -173.86(18) . . . . ?
N3 C37 C38 C39 0.1(4) . . . . ?
C37 C38 C39 C40 -1.6(4) . . . . ?
C38 C39 C40 C41 2.2(3) . . . . ?
C38 C39 C40 C42 -178.7(2) . . . . ?
C37 N3 C41 C40 -0.3(3) . . . . ?
Sr1 N3 C41 C40 174.68(16) . . . . ?
C37 N3 C41 C45 178.8(2) . . . . ?
Sr1 N3 C41 C45 -6.3(3) . . . . ?
C39 C40 C41 N3 -1.3(3) . . . . ?
C42 C40 C41 N3 179.6(2) . . . . ?
C39 C40 C41 C45 179.7(2) . . . . ?
C42 C40 C41 C45 0.5(3) . . . . ?
C39 C40 C42 C43 179.4(2) . . . . ?
C41 C40 C42 C43 -1.5(4) . . . . ?
C40 C42 C43 C44 1.2(4) . . . . ?
C42 C43 C44 C46 179.8(3) . . . . ?
C42 C43 C44 C45 0.0(4) . . . . ?
C48 N4 C45 C44 1.4(3) . . . . ?
Sr1 N4 C45 C44 -175.20(17) . . . . ?
C48 N4 C45 C41 -177.4(2) . . . . ?
Sr1 N4 C45 C41 6.0(3) . . . . ?
C46 C44 C45 N4 0.4(4) . . . . ?
C43 C44 C45 N4 -179.8(2) . . . . ?
C46 C44 C45 C41 179.2(2) . . . . ?
C43 C44 C45 C41 -1.0(3) . . . . ?
N3 C41 C45 N4 0.4(3) . . . . ?
C40 C41 C45 N4 179.5(2) . . . . ?
N3 C41 C45 C44 -178.4(2) . . . . ?
C40 C41 C45 C44 0.7(3) . . . . ?
C45 C44 C46 C47 -2.3(4) . . . . ?
C43 C44 C46 C47 177.9(3) . . . . ?
C44 C46 C47 C48 2.4(4) . . . . ?
C45 N4 C48 C47 -1.4(4) . . . . ?
Sr1 N4 C48 C47 175.4(2) . . . . ?
C46 C47 C48 N4 -0.5(4) . . . . ?
